data_4350695
loop_
_publ_author_name
'Riener, Korbinian'
'Bitzer, Mario J.'
'P\"othig, Alexander'
'Raba, Andreas'
'Cokoja, Mirza'
'Herrmann, Wolfgang A.'
'K\"uhn, Fritz E'

_publ_section_title
;
 On the concept of hemilability: insights into a donor-functionalized
 iridium(I) NHC motif and its impact on reactivity.
;
_journal_issue 24
_journal_name_full 'Inorganic chemistry'
_journal_page_first 12767
_journal_page_last 12777
_journal_paper_doi 10.1021/ic5016324
_journal_volume 53
_journal_year 2014
_chemical_compound_source 'see text'
_chemical_formula_moiety 'C23 H26 Cl Ir N4, C H2 Cl2'
_chemical_formula_sum 'C24 H28 Cl3 Ir N4'
_chemical_formula_weight 671.07
_space_group_IT_number 2
_space_group_name_Hall '-P 1'
_space_group_name_H-M_alt 'P -1'
_symmetry_cell_setting triclinic
_symmetry_Int_Tables_number 2
_symmetry_space_group_name_Hall '-P 1'
_symmetry_space_group_name_H-M 'P -1'
_atom_sites_solution_hydrogens geom
_atom_sites_solution_primary direct
_atom_sites_solution_secondary difmap
_cell_angle_alpha 88.714(3)
_cell_angle_beta 86.095(3)
_cell_angle_gamma 87.195(3)
_cell_formula_units_Z 2
_cell_length_a 8.6800(5)
_cell_length_b 9.1793(5)
_cell_length_c 15.1898(8)
_cell_measurement_reflns_used 9925
_cell_measurement_temperature 123
_cell_measurement_theta_max 25.4843
_cell_measurement_theta_min 2.3545
_cell_volume 1205.79(11)
_computing_cell_refinement 'SAINT (Bruker, 2008b)'
_computing_data_collection 'APEX II Control Software (Bruker, 2008a)'
_computing_data_reduction 'SAINT (Bruker, 2008b)'
_computing_molecular_graphics 'PLATON (Spek, 2011)'
_computing_publication_material 'PLATON (Spek, 2011), enCIFer (Allen, 2004)'
_computing_structure_refinement 'SHELXL97 (Sheldrick, 1997), SHELXLE (Huebschle, 2011)'
_computing_structure_solution 'SHELXS97 (Sheldrick, 1997)'
_diffrn_ambient_temperature 123
_diffrn_detector ' CCD plate '
_diffrn_detector_area_resol_mean 16
_diffrn_measured_fraction_theta_full 0.965
_diffrn_measured_fraction_theta_max 0.965
_diffrn_measurement_device ' \k-geometry diffractometer '
_diffrn_measurement_device_type ' Bruker APEX-II CCD '
_diffrn_measurement_method ' phi- and omega-rotation '
_diffrn_radiation_monochromator 'MONTEL optic'
_diffrn_radiation_probe x-ray
_diffrn_radiation_source 'rotating anode FR591'
_diffrn_radiation_type MoK\a
_diffrn_radiation_wavelength 0.71073
_diffrn_reflns_av_R_equivalents 0.0428
_diffrn_reflns_av_sigmaI/netI 0.0282
_diffrn_reflns_limit_h_max 10
_diffrn_reflns_limit_h_min -10
_diffrn_reflns_limit_k_max 11
_diffrn_reflns_limit_k_min -11
_diffrn_reflns_limit_l_max 18
_diffrn_reflns_limit_l_min -18
_diffrn_reflns_number 28873
_diffrn_reflns_reduction_process
;
;
_diffrn_reflns_theta_full 25.58
_diffrn_reflns_theta_max 25.58
_diffrn_reflns_theta_min 1.34
_exptl_absorpt_coefficient_mu 5.889
_exptl_absorpt_correction_T_max 0.553
_exptl_absorpt_correction_T_min 0.382
_exptl_absorpt_correction_type multi-scan
_exptl_absorpt_process_details 'SADABS, Bruker, 2008b'
_exptl_crystal_colour red
_exptl_crystal_density_diffrn 1.848
_exptl_crystal_density_method 'Not Measured'
_exptl_crystal_description fragment
_exptl_crystal_F_000 656
_exptl_crystal_size_max 0.200
_exptl_crystal_size_mid 0.160
_exptl_crystal_size_min 0.110
_refine_diff_density_max 1.815
_refine_diff_density_min -1.183
_refine_diff_density_rms 0.121
_refine_ls_extinction_method none
_refine_ls_goodness_of_fit_ref 1.081
_refine_ls_hydrogen_treatment constr
_refine_ls_matrix_type full
_refine_ls_number_parameters 291
_refine_ls_number_reflns 4377
_refine_ls_number_restraints 0
_refine_ls_restrained_S_all 1.081
_refine_ls_R_factor_all 0.0262
_refine_ls_R_factor_gt 0.0232
_refine_ls_shift/su_max 0.001
_refine_ls_shift/su_mean 0.000
_refine_ls_structure_factor_coef Fsqd
_refine_ls_weighting_details 'calc w=1/[\s^2^(Fo^2^)+(0.0255P)^2^+2.2357P] where P=(Fo^2^+2Fc^2^)/3'
_refine_ls_weighting_scheme calc
_refine_ls_wR_factor_gt 0.0534
_refine_ls_wR_factor_ref 0.0549
_reflns_number_gt 4113
_reflns_number_total 4377
_reflns_threshold_expression I>2\s(I)
_cod_data_source_file ic5016324_si_002.cif
_cod_data_source_block compound_8a_kappa2CN
_cod_depositor_comments
;
The following automatic conversions were performed:

data item '_symmetry_cell_setting' value 'Triclinic' was changed to
'triclinic' in accordance with the
/home/saulius/struct/COD-crude-data/automatic-downloads/DataCite-retrospective/ACS/depositions/lib/dictionaries/cif_core.dic
dictionary named 'cif_core.dic' version 2.4.2 last updated on
2011-04-26.

Automatic conversion script
Id: cif_fix_values 6909 2019-04-08 15:41:33Z antanas 
;
_cod_database_code 4350695

loop_
_symmetry_equiv_pos_site_id
_symmetry_equiv_pos_as_xyz
1 x,y,z
2 -x,-y,-z

loop_
_atom_site_aniso_label
_atom_site_aniso_U_11
_atom_site_aniso_U_22
_atom_site_aniso_U_33
_atom_site_aniso_U_23
_atom_site_aniso_U_13
_atom_site_aniso_U_12
Ir1 0.0175(1) 0.0212(1) 0.0105(1) -0.0014(1) -0.0027(1) -0.0046(1)
Cl3 0.0219(5) 0.0231(5) 0.0158(4) -0.0042(4) -0.0040(4) -0.0009(4)
N1 0.0171(16) 0.0211(17) 0.0129(15) 0.0001(13) -0.0019(13) -0.0039(13)
N2 0.0180(16) 0.0231(18) 0.0111(15) -0.0034(13) -0.0021(13) -0.0031(13)
N3 0.0195(16) 0.0241(18) 0.0125(15) -0.0008(13) -0.0040(13) -0.0039(13)
N4 0.0241(18) 0.033(2) 0.0190(17) -0.0053(15) -0.0004(14) 0.0013(15)
C1 0.0209(19) 0.019(2) 0.0107(18) -0.0022(15) -0.0037(15) -0.0002(15)
C2 0.0179(19) 0.029(2) 0.020(2) -0.0046(17) -0.0023(16) -0.0048(16)
C3 0.0178(19) 0.025(2) 0.022(2) -0.0045(17) -0.0056(16) -0.0042(16)
C4 0.020(2) 0.022(2) 0.0142(18) -0.0018(16) -0.0034(15) -0.0021(15)
C5 0.024(2) 0.026(2) 0.017(2) -0.0014(17) -0.0056(16) -0.0027(17)
C6 0.032(2) 0.029(2) 0.0130(19) -0.0023(17) -0.0037(17) -0.0035(18)
C7 0.030(2) 0.037(3) 0.014(2) 0.0000(18) 0.0017(17) -0.0072(18)
C8 0.024(2) 0.034(2) 0.018(2) 0.0000(18) -0.0009(17) -0.0076(17)
C9 0.034(2) 0.052(3) 0.017(2) -0.013(2) -0.0040(18) -0.013(2)
C10 0.0184(19) 0.026(2) 0.0120(18) -0.0032(16) 0.0014(15) -0.0074(16)
C11 0.022(2) 0.022(2) 0.0158(19) 0.0014(16) -0.0009(15) -0.0061(16)
C12 0.033(2) 0.028(2) 0.017(2) 0.0054(18) -0.0040(17) -0.0082(18)
C13 0.031(2) 0.041(3) 0.0133(19) -0.0048(19) 0.0007(17) -0.0089(19)
C14 0.028(2) 0.040(3) 0.021(2) -0.010(2) 0.0013(18) -0.0005(19)
C15 0.039(3) 0.023(2) 0.025(2) -0.0001(18) -0.0023(19) 0.0017(18)
C16 0.025(2) 0.023(2) 0.0150(19) -0.0049(16) 0.0011(16) -0.0015(16)
C17 0.024(2) 0.026(2) 0.0098(17) -0.0046(16) -0.0017(15) -0.0074(16)
C18 0.026(2) 0.029(2) 0.0165(19) 0.0009(17) -0.0060(16) -0.0083(17)
C19 0.023(2) 0.025(2) 0.025(2) -0.0001(18) -0.0049(17) -0.0074(17)
C20 0.0168(19) 0.025(2) 0.019(2) -0.0002(17) 0.0019(15) -0.0091(16)
C21 0.031(2) 0.025(2) 0.018(2) 0.0044(17) -0.0050(17) -0.0089(17)
C22 0.037(2) 0.021(2) 0.027(2) 0.0013(18) -0.0075(19) -0.0018(18)
C23 0.038(2) 0.025(2) 0.025(2) -0.0062(18) -0.0039(19) 0.0009(18)
Cl1 0.0701(9) 0.0421(7) 0.0424(7) 0.0007(6) -0.0148(6) -0.0074(6)
Cl2 0.0478(7) 0.0639(9) 0.0415(7) -0.0123(7) 0.0092(6) 0.0104(6)
C24 0.044(3) 0.054(3) 0.034(3) 0.009(2) 0.000(2) -0.010(2)

loop_
_atom_site_label
_atom_site_type_symbol
_atom_site_thermal_displace_type
_atom_site_fract_x
_atom_site_fract_y
_atom_site_fract_z
_atom_site_occupancy
_atom_site_U_iso_or_equiv
_atom_site_calc_flag
_atom_site_refinement_flags
Ir1 Ir Uani -0.00061(2) 0.70310(1) 0.74843(1) 1.000 0.0162(1) d .
Cl3 Cl Uani -0.16201(10) 0.94605(10) 0.75695(6) 1.000 0.0201(3) d .
N1 N Uani 0.3285(3) 0.8202(3) 0.68980(19) 1.000 0.0169(9) d .
N2 N Uani 0.2582(3) 0.8231(3) 0.82853(19) 1.000 0.0172(9) d .
N3 N Uani 0.0246(4) 0.7455(4) 0.8830(2) 1.000 0.0185(9) d .
N4 N Uani 0.4221(4) 0.7132(4) 0.5573(2) 1.000 0.0254(11) d .
C1 C Uani 0.2061(4) 0.7905(4) 0.7472(2) 1.000 0.0167(11) d .
C2 C Uani 0.4541(4) 0.8629(4) 0.7339(3) 1.000 0.0221(11) d .
C3 C Uani 0.4114(4) 0.8644(4) 0.8198(3) 1.000 0.0212(11) d .
C4 C Uani 0.1565(4) 0.8055(4) 0.9034(2) 1.000 0.0186(11) d .
C5 C Uani 0.1810(4) 0.8487(4) 0.9892(3) 1.000 0.0221(12) d .
C6 C Uani 0.0624(5) 0.8294(5) 1.0530(3) 1.000 0.0245(11) d .
C7 C Uani -0.0732(5) 0.7696(5) 1.0320(3) 1.000 0.0270(14) d .
C8 C Uani -0.0884(5) 0.7289(5) 0.9471(3) 1.000 0.0252(12) d .
C9 C Uani 0.3259(5) 0.9154(6) 1.0151(3) 1.000 0.0337(14) d .
C10 C Uani 0.3329(4) 0.8203(4) 0.5944(2) 1.000 0.0187(11) d .
C11 C Uani 0.2521(4) 0.9296(4) 0.5503(2) 1.000 0.0198(11) d .
C12 C Uani 0.2648(5) 0.9234(5) 0.4586(3) 1.000 0.0258(12) d .
C13 C Uani 0.3548(5) 0.8135(5) 0.4179(3) 1.000 0.0282(14) d .
C14 C Uani 0.4326(5) 0.7120(5) 0.4689(3) 1.000 0.0297(14) d .
C15 C Uani 0.1611(5) 1.0511(5) 0.5978(3) 1.000 0.0291(14) d .
C16 C Uani 0.0791(5) 0.5674(4) 0.6402(2) 1.000 0.0210(11) d .
C17 C Uani -0.0297(4) 0.6788(4) 0.6123(2) 1.000 0.0196(11) d .
C18 C Uani -0.1950(5) 0.6498(5) 0.5943(3) 1.000 0.0234(11) d .
C19 C Uani -0.2779(5) 0.5627(5) 0.6689(3) 1.000 0.0240(12) d .
C20 C Uani -0.2162(4) 0.5878(4) 0.7578(3) 1.000 0.0202(11) d .
C21 C Uani -0.0948(5) 0.4970(4) 0.7902(3) 1.000 0.0243(12) d .
C22 C Uani -0.0235(5) 0.3669(5) 0.7416(3) 1.000 0.0281(12) d .
C23 C Uani 0.0399(5) 0.4083(5) 0.6480(3) 1.000 0.0292(12) d .
Cl1 Cl Uani 0.61190(17) 0.51125(15) 0.08076(9) 1.000 0.0509(4) d .
Cl2 Cl Uani 0.59443(15) 0.73495(16) 0.21417(9) 1.000 0.0519(4) d .
C24 C Uani 0.6269(6) 0.5456(6) 0.1927(3) 1.000 0.0440(17) d .
H2 H Uiso 0.55230 0.88660 0.70750 1.000 0.0260 c R
H3 H Uiso 0.47310 0.88890 0.86610 1.000 0.0250 c R
H6 H Uiso 0.07400 0.85740 1.11200 1.000 0.0300 c R
H7 H Uiso -0.15490 0.75690 1.07600 1.000 0.0320 c R
H8 H Uiso -0.18160 0.68760 0.93290 1.000 0.0300 c R
H9A H Uiso 0.31210 0.94520 1.07680 1.000 0.0500 c R
H9B H Uiso 0.34690 1.00090 0.97720 1.000 0.0500 c R
H9C H Uiso 0.41290 0.84360 1.00820 1.000 0.0500 c R
H12 H Uiso 0.21160 0.99480 0.42430 1.000 0.0310 c R
H13 H Uiso 0.36330 0.80770 0.35530 1.000 0.0340 c R
H14 H Uiso 0.49640 0.63800 0.44010 1.000 0.0360 c R
H15A H Uiso 0.22870 1.10120 0.63500 1.000 0.0440 c R
H15B H Uiso 0.07580 1.01070 0.63470 1.000 0.0440 c R
H15C H Uiso 0.11930 1.12050 0.55450 1.000 0.0440 c R
H16 H Uiso 0.18830 0.58280 0.61790 1.000 0.0250 c R
H17 H Uiso 0.01730 0.75660 0.57350 1.000 0.0240 c R
H18A H Uiso -0.19490 0.59520 0.53880 1.000 0.0280 c R
H18B H Uiso -0.25290 0.74410 0.58580 1.000 0.0280 c R
H19A H Uiso -0.38970 0.59080 0.67160 1.000 0.0290 c R
H19B H Uiso -0.26590 0.45750 0.65570 1.000 0.0290 c R
H20 H Uiso -0.29520 0.62460 0.80400 1.000 0.0240 c R
H21 H Uiso -0.10380 0.48220 0.85580 1.000 0.0290 c R
H22A H Uiso -0.10220 0.29310 0.73800 1.000 0.0340 c R
H22B H Uiso 0.06160 0.32260 0.77500 1.000 0.0340 c R
H23A H Uiso 0.13390 0.34630 0.63230 1.000 0.0350 c R
H23B H Uiso -0.03810 0.38900 0.60560 1.000 0.0350 c R
H24A H Uiso 0.73120 0.51290 0.20990 1.000 0.0530 c R
H24B H Uiso 0.55010 0.48940 0.22870 1.000 0.0530 c R

loop_
_atom_type_symbol
_atom_type_description
_atom_type_scat_dispersion_real
_atom_type_scat_dispersion_imag
_atom_type_scat_source
C C 0.0033 0.0016 ' International Tables Vol C Tables 4.2.6.8 and 6.1.1.4'
H H 0.0000 0.0000 ' International Tables Vol C Tables 4.2.6.8 and 6.1.1.4'
Cl Cl 0.1484 0.1585 ' International Tables Vol C Tables 4.2.6.8 and 6.1.1.4'
Ir Ir -1.4442 7.9887 ' International Tables Vol C Tables 4.2.6.8 and 6.1.1.4'
N N 0.0061 0.0033 ' International Tables Vol C Tables 4.2.6.8 and 6.1.1.4'

loop_
_geom_angle_atom_site_label_1
_geom_angle_atom_site_label_2
_geom_angle_atom_site_label_3
_geom_angle
_geom_angle_publ_flag
Cl3 Ir1 N3 82.27(10) yes
Cl3 Ir1 C1 96.32(11) yes
Cl3 Ir1 C16 132.43(10) yes
Cl3 Ir1 C17 93.50(10) yes
Cl3 Ir1 C20 88.76(10) yes
Cl3 Ir1 C21 122.49(11) yes
N3 Ir1 C1 76.40(13) yes
N3 Ir1 C16 144.56(14) yes
N3 Ir1 C17 175.42(14) yes
N3 Ir1 C20 100.99(15) yes
N3 Ir1 C21 88.00(15) yes
C1 Ir1 C16 90.54(15) yes
C1 Ir1 C17 102.44(13) yes
C1 Ir1 C20 173.87(14) yes
C1 Ir1 C21 135.87(15) yes
C16 Ir1 C17 39.35(14) yes
C16 Ir1 C20 88.54(16) yes
C16 Ir1 C21 78.70(15) yes
C17 Ir1 C20 80.60(15) yes
C17 Ir1 C21 95.79(15) yes
C20 Ir1 C21 38.05(15) yes
C1 N1 C2 111.5(3) yes
C1 N1 C10 127.1(3) yes
C2 N1 C10 121.3(3) yes
C1 N2 C3 111.0(3) yes
C1 N2 C4 117.7(3) yes
C3 N2 C4 131.2(3) yes
Ir1 N3 C4 117.4(2) yes
Ir1 N3 C8 123.6(3) yes
C4 N3 C8 118.7(3) yes
C10 N4 C14 116.2(3) yes
Ir1 C1 N1 139.9(2) yes
Ir1 C1 N2 116.7(2) yes
N1 C1 N2 103.1(3) yes
N1 C2 C3 107.6(3) yes
N2 C3 C2 106.7(3) yes
N2 C4 N3 111.6(3) yes
N2 C4 C5 125.9(3) yes
N3 C4 C5 122.5(3) yes
C4 C5 C6 117.0(3) no
C4 C5 C9 124.4(4) no
C6 C5 C9 118.7(4) no
C5 C6 C7 120.6(4) no
C6 C7 C8 119.2(4) no
N3 C8 C7 122.1(4) yes
N1 C10 N4 114.4(3) yes
N1 C10 C11 119.4(3) yes
N4 C10 C11 126.1(3) yes
C10 C11 C12 115.8(3) no
C10 C11 C15 122.4(3) no
C12 C11 C15 121.8(3) no
C11 C12 C13 119.7(4) no
C12 C13 C14 119.3(4) no
N4 C14 C13 122.8(4) yes
Ir1 C16 C17 69.45(19) yes
Ir1 C16 C23 116.6(3) yes
C17 C16 C23 122.0(4) no
Ir1 C17 C16 71.20(18) yes
Ir1 C17 C18 112.5(2) yes
C16 C17 C18 123.3(3) no
C17 C18 C19 112.9(3) no
C18 C19 C20 112.6(4) no
Ir1 C20 C19 113.1(3) yes
Ir1 C20 C21 70.0(2) yes
C19 C20 C21 121.4(4) no
Ir1 C21 C20 72.0(2) yes
Ir1 C21 C22 114.7(3) yes
C20 C21 C22 123.1(4) no
C21 C22 C23 111.9(4) no
C16 C23 C22 112.0(4) no
N1 C2 H2 126.00 no
C3 C2 H2 126.00 no
N2 C3 H3 127.00 no
C2 C3 H3 127.00 no
C5 C6 H6 120.00 no
C7 C6 H6 120.00 no
C6 C7 H7 120.00 no
C8 C7 H7 120.00 no
N3 C8 H8 119.00 no
C7 C8 H8 119.00 no
C5 C9 H9A 109.00 no
C5 C9 H9B 109.00 no
C5 C9 H9C 109.00 no
H9A C9 H9B 109.00 no
H9A C9 H9C 110.00 no
H9B C9 H9C 110.00 no
C11 C12 H12 120.00 no
C13 C12 H12 120.00 no
C12 C13 H13 120.00 no
C14 C13 H13 120.00 no
N4 C14 H14 119.00 no
C13 C14 H14 119.00 no
C11 C15 H15A 110.00 no
C11 C15 H15B 109.00 no
C11 C15 H15C 109.00 no
H15A C15 H15B 110.00 no
H15A C15 H15C 110.00 no
H15B C15 H15C 109.00 no
Ir1 C16 H16 114.00 no
C17 C16 H16 114.00 no
C23 C16 H16 114.00 no
Ir1 C17 H17 114.00 no
C16 C17 H17 114.00 no
C18 C17 H17 114.00 no
C17 C18 H18A 109.00 no
C17 C18 H18B 109.00 no
C19 C18 H18A 109.00 no
C19 C18 H18B 109.00 no
H18A C18 H18B 108.00 no
C18 C19 H19A 109.00 no
C18 C19 H19B 109.00 no
C20 C19 H19A 109.00 no
C20 C19 H19B 109.00 no
H19A C19 H19B 108.00 no
Ir1 C20 H20 115.00 no
C19 C20 H20 115.00 no
C21 C20 H20 115.00 no
Ir1 C21 H21 113.00 no
C20 C21 H21 113.00 no
C22 C21 H21 113.00 no
C21 C22 H22A 109.00 no
C21 C22 H22B 109.00 no
C23 C22 H22A 109.00 no
C23 C22 H22B 109.00 no
H22A C22 H22B 108.00 no
C16 C23 H23A 109.00 no
C16 C23 H23B 109.00 no
C22 C23 H23A 109.00 no
C22 C23 H23B 109.00 no
H23A C23 H23B 108.00 no
Cl1 C24 Cl2 110.9(3) yes
Cl1 C24 H24A 109.00 no
Cl1 C24 H24B 109.00 no
Cl2 C24 H24A 109.00 no
Cl2 C24 H24B 109.00 no
H24A C24 H24B 108.00 no

loop_
_geom_bond_atom_site_label_1
_geom_bond_atom_site_label_2
_geom_bond_distance
_geom_bond_publ_flag
Ir1 Cl3 2.5759(9) yes
Ir1 N3 2.117(3) yes
Ir1 C1 2.000(4) yes
Ir1 C16 2.142(3) yes
Ir1 C17 2.118(3) yes
Ir1 C20 2.189(4) yes
Ir1 C21 2.163(4) yes
Cl1 C24 1.751(5) yes
Cl2 C24 1.781(6) yes
N1 C2 1.394(5) yes
N1 C1 1.362(4) yes
N1 C10 1.447(4) yes
N2 C3 1.397(4) yes
N2 C4 1.403(4) yes
N2 C1 1.388(4) yes
N3 C4 1.352(5) yes
N3 C8 1.346(6) yes
N4 C10 1.332(5) yes
N4 C14 1.340(5) yes
C2 C3 1.332(6) no
C4 C5 1.404(5) no
C5 C9 1.505(6) no
C5 C6 1.380(6) no
C6 C7 1.382(6) no
C7 C8 1.367(6) no
C10 C11 1.383(5) no
C11 C15 1.504(6) no
C11 C12 1.392(5) no
C12 C13 1.377(6) no
C13 C14 1.379(6) no
C16 C17 1.435(5) no
C16 C23 1.516(6) no
C17 C18 1.516(6) no
C18 C19 1.532(6) no
C19 C20 1.513(6) no
C20 C21 1.419(6) no
C21 C22 1.503(6) no
C22 C23 1.536(6) no
C2 H2 0.9500 no
C3 H3 0.9500 no
C6 H6 0.9500 no
C7 H7 0.9500 no
C8 H8 0.9500 no
C9 H9B 0.9800 no
C9 H9C 0.9800 no
C9 H9A 0.9800 no
C12 H12 0.9500 no
C13 H13 0.9500 no
C14 H14 0.9500 no
C15 H15C 0.9800 no
C15 H15B 0.9800 no
C15 H15A 0.9800 no
C16 H16 1.0000 no
C17 H17 1.0000 no
C18 H18A 0.9900 no
C18 H18B 0.9900 no
C19 H19A 0.9900 no
C19 H19B 0.9900 no
C20 H20 1.0000 no
C21 H21 1.0000 no
C22 H22A 0.9900 no
C22 H22B 0.9900 no
C23 H23B 0.9900 no
C23 H23A 0.9900 no
C24 H24A 0.9900 no
C24 H24B 0.9900 no

loop_
_geom_hbond_atom_site_label_D
_geom_hbond_atom_site_label_H
_geom_hbond_atom_site_label_A
_geom_hbond_distance_DH
_geom_hbond_distance_HA
_geom_hbond_distance_DA
_geom_hbond_angle_DHA
_geom_hbond_site_symmetry_A
_geom_hbond_publ_flag
C2 H2 Cl3 0.9500 2.7200 3.497(4) 139.00 1_655 yes
C15 H15B Cl3 0.9800 2.7600 3.725(5) 169.00 . yes
C16 H16 N4 1.0000 2.5200 3.471(5) 159.00 . yes

loop_
_geom_torsion_atom_site_label_1
_geom_torsion_atom_site_label_2
_geom_torsion_atom_site_label_3
_geom_torsion_atom_site_label_4
_geom_torsion
_geom_torsion_publ_flag
Cl3 Ir1 N3 C4 -98.8(3) no
Cl3 Ir1 N3 C8 74.8(3) no
C1 Ir1 N3 C4 -0.3(3) no
C1 Ir1 N3 C8 173.2(4) no
C16 Ir1 N3 C4 70.9(4) no
C16 Ir1 N3 C8 -115.6(4) no
C20 Ir1 N3 C4 174.0(3) no
C20 Ir1 N3 C8 -12.5(4) no
C21 Ir1 N3 C4 138.1(3) no
C21 Ir1 N3 C8 -48.4(4) no
Cl3 Ir1 C1 N1 -104.2(4) no
Cl3 Ir1 C1 N2 83.7(3) no
N3 Ir1 C1 N1 175.4(4) no
N3 Ir1 C1 N2 3.3(3) no
C16 Ir1 C1 N1 28.6(4) no
C16 Ir1 C1 N2 -143.5(3) no
C17 Ir1 C1 N1 -9.2(4) no
C17 Ir1 C1 N2 178.7(3) no
C21 Ir1 C1 N1 102.9(4) no
C21 Ir1 C1 N2 -69.2(3) no
Cl3 Ir1 C16 C17 -10.1(3) no
Cl3 Ir1 C16 C23 -126.5(3) no
N3 Ir1 C16 C17 -176.1(2) no
N3 Ir1 C16 C23 67.5(4) no
C1 Ir1 C16 C17 -109.2(2) no
C1 Ir1 C16 C23 134.4(3) no
C17 Ir1 C16 C23 -116.5(4) no
C20 Ir1 C16 C17 76.9(2) no
C20 Ir1 C16 C23 -39.6(3) no
C21 Ir1 C16 C17 114.0(2) no
C21 Ir1 C16 C23 -2.5(3) no
Cl3 Ir1 C17 C16 172.6(2) no
Cl3 Ir1 C17 C18 -68.3(3) no
C1 Ir1 C17 C16 75.3(2) no
C1 Ir1 C17 C18 -165.6(3) no
C16 Ir1 C17 C18 119.2(4) no
C20 Ir1 C17 C16 -99.3(2) no
C20 Ir1 C17 C18 19.9(3) no
C21 Ir1 C17 C16 -64.3(2) no
C21 Ir1 C17 C18 54.9(3) no
Cl3 Ir1 C20 C19 89.3(3) no
Cl3 Ir1 C20 C21 -154.1(2) no
N3 Ir1 C20 C19 171.2(3) no
N3 Ir1 C20 C21 -72.2(3) no
C16 Ir1 C20 C19 -43.2(3) no
C16 Ir1 C20 C21 73.4(3) no
C17 Ir1 C20 C19 -4.4(3) no
C17 Ir1 C20 C21 112.2(3) no
C21 Ir1 C20 C19 -116.6(4) no
Cl3 Ir1 C21 C20 31.2(3) no
Cl3 Ir1 C21 C22 150.1(3) no
N3 Ir1 C21 C20 110.7(3) no
N3 Ir1 C21 C22 -130.4(3) no
C1 Ir1 C21 C20 178.8(2) no
C1 Ir1 C21 C22 -62.3(4) no
C16 Ir1 C21 C20 -102.3(3) no
C16 Ir1 C21 C22 16.6(3) no
C17 Ir1 C21 C20 -66.7(3) no
C17 Ir1 C21 C22 52.2(3) no
C20 Ir1 C21 C22 118.9(4) no
C2 N1 C1 Ir1 -170.0(3) no
C2 N1 C1 N2 2.7(4) no
C10 N1 C1 Ir1 14.3(6) no
C10 N1 C1 N2 -173.0(3) no
C1 N1 C2 C3 -1.6(4) no
C10 N1 C2 C3 174.4(3) no
C1 N1 C10 N4 -111.4(4) no
C1 N1 C10 C11 70.7(5) no
C2 N1 C10 N4 73.3(4) no
C2 N1 C10 C11 -104.6(4) no
C3 N2 C1 Ir1 171.9(2) no
C3 N2 C1 N1 -2.9(4) no
C4 N2 C1 Ir1 -6.0(4) no
C4 N2 C1 N1 179.2(3) no
C1 N2 C3 C2 2.1(4) no
C4 N2 C3 C2 179.6(3) no
C1 N2 C4 N3 5.5(4) no
C1 N2 C4 C5 -172.0(3) no
C3 N2 C4 N3 -171.9(3) no
C3 N2 C4 C5 10.6(6) no
Ir1 N3 C4 N2 -2.6(4) no
Ir1 N3 C4 C5 175.0(3) no
C8 N3 C4 N2 -176.4(3) no
C8 N3 C4 C5 1.2(6) no
Ir1 N3 C8 C7 -174.0(3) no
C4 N3 C8 C7 -0.6(6) no
C14 N4 C10 N1 -178.2(3) no
C14 N4 C10 C11 -0.5(6) no
C10 N4 C14 C13 -0.9(6) no
N1 C2 C3 N2 -0.3(4) no
N2 C4 C5 C6 176.3(4) no
N2 C4 C5 C9 -3.0(6) no
N3 C4 C5 C6 -1.0(6) no
N3 C4 C5 C9 179.8(4) no
C4 C5 C6 C7 0.2(6) no
C9 C5 C6 C7 179.5(4) no
C5 C6 C7 C8 0.3(7) no
C6 C7 C8 N3 -0.2(7) no
N1 C10 C11 C12 178.8(3) no
N1 C10 C11 C15 1.1(5) no
N4 C10 C11 C12 1.2(6) no
N4 C10 C11 C15 -176.5(4) no
C10 C11 C12 C13 -0.5(6) no
C15 C11 C12 C13 177.2(4) no
C11 C12 C13 C14 -0.8(7) no
C12 C13 C14 N4 1.5(7) no
Ir1 C16 C17 C18 -105.0(3) no
C23 C16 C17 Ir1 109.3(3) no
C23 C16 C17 C18 4.3(5) no
Ir1 C16 C23 C22 -11.4(5) no
C17 C16 C23 C22 -92.8(4) no
Ir1 C17 C18 C19 -32.4(4) no
C16 C17 C18 C19 49.3(5) no
C17 C18 C19 C20 28.5(5) no
C18 C19 C20 Ir1 -11.7(4) no
C18 C19 C20 C21 -91.6(5) no
Ir1 C20 C21 C22 -108.2(4) no
C19 C20 C21 Ir1 105.5(4) no
C19 C20 C21 C22 -2.7(6) no
Ir1 C21 C22 C23 -27.5(4) no
C20 C21 C22 C23 56.5(5) no
C21 C22 C23 C16 24.6(5) no
